data_7233976
loop_
_publ_author_name
'Yue, Qi'
'Wang, Yuan-Yuan'
'Hu, Xiao-Lu'
'Guo, Wei-Xiao'
'Gao, En-Qing'

_publ_section_title
;
 Eight coordination compounds assembled from unexplored semi-rigid
 ether-based unsymmetrical tetracarboxylate and various dipyridyl ligands:
 structural variation, magnetic and photoluminescence properties
;
_journal_name_full CrystEngComm
_journal_paper_doi 10.1039/C9CE01128E
_journal_year 2019
_chemical_formula_sum 'C40 H36 N4 Ni2 O12'
_chemical_formula_weight 882.15
_space_group_crystal_system triclinic
_space_group_IT_number 2
_space_group_name_Hall '-P 1'
_space_group_name_H-M_alt 'P -1'
_symmetry_space_group_name_Hall '-P 1'
_symmetry_space_group_name_H-M 'P -1'
_atom_sites_solution_hydrogens mixed
_audit_creation_method SHELXL-2014
_audit_update_record
;
2019-07-16 deposited with the CCDC.    2019-09-18 downloaded from the CCDC.
;
_cell_angle_alpha 100.686(2)
_cell_angle_beta 100.863(2)
_cell_angle_gamma 102.414(2)
_cell_formula_units_Z 2
_cell_length_a 10.3220(6)
_cell_length_b 11.3221(6)
_cell_length_c 19.1686(10)
_cell_measurement_reflns_used 5770
_cell_measurement_temperature 293(2)
_cell_measurement_theta_max 25.93
_cell_measurement_theta_min 2.41
_cell_volume 2088.1(2)
_computing_structure_refinement 'SHELXL-2014 (Sheldrick, 2014)'
_diffrn_ambient_temperature 293(2)
_diffrn_measured_fraction_theta_full 0.992
_diffrn_measured_fraction_theta_max 0.986
_diffrn_measurement_device_type 'CCD area detector'
_diffrn_measurement_method 'phi and omega scans'
_diffrn_radiation_type MoK\a
_diffrn_radiation_wavelength 0.71073
_diffrn_reflns_av_R_equivalents 0.0430
_diffrn_reflns_av_unetI/netI 0.0473
_diffrn_reflns_Laue_measured_fraction_full 0.992
_diffrn_reflns_Laue_measured_fraction_max 0.986
_diffrn_reflns_limit_h_max 12
_diffrn_reflns_limit_h_min -12
_diffrn_reflns_limit_k_max 13
_diffrn_reflns_limit_k_min -13
_diffrn_reflns_limit_l_max 23
_diffrn_reflns_limit_l_min -23
_diffrn_reflns_number 26368
_diffrn_reflns_point_group_measured_fraction_full 0.992
_diffrn_reflns_point_group_measured_fraction_max 0.986
_diffrn_reflns_theta_full 25.242
_diffrn_reflns_theta_max 25.997
_diffrn_reflns_theta_min 1.959
_exptl_absorpt_coefficient_mu 0.967
_exptl_crystal_colour green
_exptl_crystal_density_diffrn 1.403
_exptl_crystal_description block
_exptl_crystal_F_000 912
_exptl_crystal_size_max 0.25
_exptl_crystal_size_mid 0.23
_exptl_crystal_size_min 0.20
_refine_diff_density_max 0.323
_refine_diff_density_min -0.241
_refine_diff_density_rms 0.060
_refine_ls_extinction_method none
_refine_ls_goodness_of_fit_ref 1.042
_refine_ls_hydrogen_treatment mixed
_refine_ls_matrix_type full
_refine_ls_number_parameters 547
_refine_ls_number_reflns 8082
_refine_ls_number_restraints 9
_refine_ls_restrained_S_all 1.042
_refine_ls_R_factor_all 0.0533
_refine_ls_R_factor_gt 0.0383
_refine_ls_shift/su_max 0.001
_refine_ls_shift/su_mean 0.000
_refine_ls_structure_factor_coef Fsqd
_refine_ls_weighting_details 'w=1/[\s^2^(Fo^2^)+(0.0480P)^2^] where P=(Fo^2^+2Fc^2^)/3'
_refine_ls_weighting_scheme calc
_refine_ls_wR_factor_gt 0.0911
_refine_ls_wR_factor_ref 0.0975
_reflns_Friedel_coverage 0.000
_reflns_number_gt 6205
_reflns_number_total 8082
_reflns_threshold_expression 'I > 2\s(I)'
_cod_data_source_file c9ce01128e2.cif
_cod_data_source_block 8
_cod_database_code 7233976
_shelx_space_group_comment
;
The symmetry employed for this shelxl refinement is uniquely defined
by the following loop, which should always be used as a source of
symmetry information in preference to the above space-group names.
They are only intended as comments.
;
_shelxl_version_number 2014-3

loop_
_space_group_symop_operation_xyz
'x, y, z'
'-x, -y, -z'

loop_
_atom_site_label
_atom_site_type_symbol
_atom_site_fract_x
_atom_site_fract_y
_atom_site_fract_z
_atom_site_U_iso_or_equiv
_atom_site_adp_type
_atom_site_occupancy
_atom_site_site_symmetry_order
_atom_site_calc_flag
_atom_site_refinement_flags_posn
_atom_site_refinement_flags_adp
Ni1 Ni 0.24824(3) -0.39779(3) 0.17318(2) 0.02516(10) Uani 1 1 d . .
Ni2 Ni 0.91031(3) 0.90266(3) 0.28256(2) 0.02894(10) Uani 1 1 d . .
O1 O 0.31636(17) -0.20817(14) 0.21204(9) 0.0298(4) Uani 1 1 d . .
O2 O 0.2579(2) -0.14300(17) 0.11028(10) 0.0463(5) Uani 1 1 d . .
O3 O 0.07828(17) -0.11148(15) 0.23410(10) 0.0336(4) Uani 1 1 d . .
O4 O 0.07540(18) 0.05542(16) 0.31175(11) 0.0414(5) Uani 1 1 d . .
O5 O 0.65262(19) 0.25575(16) 0.24682(11) 0.0430(5) Uani 1 1 d . .
O6 O 0.8089(2) 0.4806(2) 0.16413(11) 0.0516(5) Uani 1 1 d . .
O7 O 0.59489(19) 0.45998(19) 0.17442(11) 0.0496(5) Uani 1 1 d . .
O8 O 0.80399(18) 0.72030(16) 0.26107(10) 0.0368(4) Uani 1 1 d . .
O9 O 0.97229(18) 0.78981(16) 0.35849(10) 0.0391(4) Uani 1 1 d . .
O10 O 0.1605(2) -0.38037(19) 0.06993(11) 0.0427(5) Uani 1 1 d D .
H10B H 0.195(4) -0.420(3) 0.0397(19) 0.109(17) Uiso 1 1 d D .
O11 O 0.0719(2) -0.37320(19) 0.20614(12) 0.0413(5) Uani 1 1 d D .
H11A H -0.008(2) -0.416(2) 0.1996(18) 0.065(11) Uiso 1 1 d D .
H11B H 0.072(3) -0.2989(15) 0.2157(16) 0.046(9) Uiso 1 1 d D .
O12 O 0.4316(2) -0.3942(2) 0.13964(13) 0.0469(5) Uani 1 1 d D .
H12A H 0.411(5) -0.403(4) 0.0951(11) 0.14(2) Uiso 1 1 d D .
H12B H 0.487(3) -0.435(3) 0.1497(17) 0.063(11) Uiso 1 1 d D .
N1 N 0.1754(2) -0.58868(18) 0.13432(11) 0.0307(5) Uani 1 1 d . .
N2 N 0.3324(2) -0.41710(19) 0.27709(11) 0.0329(5) Uani 1 1 d . .
N3 N 0.8083(2) 0.9394(2) 0.18989(13) 0.0418(6) Uani 1 1 d . .
N4 N 0.7929(2) 0.9646(2) 0.34801(13) 0.0383(5) Uani 1 1 d . .
C1 C 0.3011(2) -0.1257(2) 0.17717(14) 0.0269(5) Uani 1 1 d . .
C2 C 0.3481(2) 0.0071(2) 0.22094(13) 0.0262(5) Uani 1 1 d . .
C3 C 0.2740(2) 0.0644(2) 0.26467(14) 0.0283(5) Uani 1 1 d . .
C4 C 0.1366(3) -0.0014(2) 0.27078(14) 0.0316(6) Uani 1 1 d . .
C5 C 0.3281(3) 0.1886(2) 0.30153(15) 0.0368(6) Uani 1 1 d . .
H5A H 0.2783 0.2275 0.3298 0.044 Uiso 1 1 calc R U
C6 C 0.4540(3) 0.2559(2) 0.29725(16) 0.0373(6) Uani 1 1 d . .
H6A H 0.4890 0.3388 0.3223 0.045 Uiso 1 1 calc R U
C7 C 0.5265(2) 0.1973(2) 0.25506(14) 0.0312(6) Uani 1 1 d . .
C8 C 0.4733(3) 0.0751(2) 0.21637(14) 0.0311(6) Uani 1 1 d . .
H8A H 0.5224 0.0380 0.1868 0.037 Uiso 1 1 calc R U
C9 C 0.7294(3) 0.3617(2) 0.30084(16) 0.0376(6) Uani 1 1 d . .
C10 C 0.7640(2) 0.4730(2) 0.27939(14) 0.0289(6) Uani 1 1 d . .
C11 C 0.7183(3) 0.4734(2) 0.19933(15) 0.0344(6) Uani 1 1 d . .
C12 C 0.8450(2) 0.5773(2) 0.33346(14) 0.0314(6) Uani 1 1 d . .
C13 C 0.8772(3) 0.7025(2) 0.31676(14) 0.0300(6) Uani 1 1 d . .
C14 C 0.8890(3) 0.5679(3) 0.40459(16) 0.0476(8) Uani 1 1 d . .
H14A H 0.9435 0.6377 0.4398 0.057 Uiso 1 1 calc R U
C15 C 0.8527(3) 0.4557(3) 0.42382(19) 0.0622(10) Uani 1 1 d . .
H15A H 0.8818 0.4501 0.4718 0.075 Uiso 1 1 calc R U
C16 C 0.7727(3) 0.3518(3) 0.37104(19) 0.0560(9) Uani 1 1 d . .
H16A H 0.7484 0.2756 0.3832 0.067 Uiso 1 1 calc R U
C17 C 0.2552(3) -0.6655(2) 0.14403(15) 0.0396(7) Uani 1 1 d . .
H17A H 0.3440 -0.6323 0.1725 0.047 Uiso 1 1 calc R U
C18 C 0.0487(3) -0.6396(2) 0.09270(15) 0.0398(7) Uani 1 1 d . .
H18A H -0.0090 -0.5881 0.0852 0.048 Uiso 1 1 calc R U
C19 C 0.2125(3) -0.7914(2) 0.11402(15) 0.0410(7) Uani 1 1 d . .
H19A H 0.2723 -0.8409 0.1224 0.049 Uiso 1 1 calc R U
C20 C 0.0001(3) -0.7646(2) 0.06057(16) 0.0454(7) Uani 1 1 d . .
H20A H -0.0880 -0.7956 0.0312 0.055 Uiso 1 1 calc R U
C21 C 0.0827(3) -0.8446(2) 0.07195(15) 0.0368(6) Uani 1 1 d . .
C22 C 0.0316(3) -0.9825(2) 0.03964(15) 0.0486(8) Uani 1 1 d . .
H22A H 0.1076 -1.0199 0.0485 0.058 Uiso 1 1 calc R U
H22B H -0.0349 -1.0174 0.0649 0.058 Uiso 1 1 calc R U
C23 C 0.4644(3) -0.3743(3) 0.30957(15) 0.0420(7) Uani 1 1 d . .
H23A H 0.5235 -0.3397 0.2833 0.050 Uiso 1 1 calc R U
C24 C 0.2516(3) -0.4695(3) 0.31565(17) 0.0533(8) Uani 1 1 d . .
H24A H 0.1591 -0.5024 0.2938 0.064 Uiso 1 1 calc R U
C25 C 0.5179(3) -0.3786(3) 0.38001(16) 0.0545(9) Uani 1 1 d . .
H25A H 0.6112 -0.3471 0.4000 0.065 Uiso 1 1 calc R U
C26 C 0.2991(4) -0.4772(3) 0.38638(17) 0.0615(9) Uani 1 1 d . .
H26A H 0.2390 -0.5154 0.4110 0.074 Uiso 1 1 calc R U
C27 C 0.4361(4) -0.4283(3) 0.42097(15) 0.0493(8) Uani 1 1 d . .
C28 C 0.4906(4) -0.4367(3) 0.49802(16) 0.0658(10) Uani 1 1 d . .
H28A H 0.5776 -0.3754 0.5185 0.079 Uiso 1 1 calc R U
H28B H 0.4279 -0.4170 0.5275 0.079 Uiso 1 1 calc R U
C29 C 0.7315(4) 0.8457(4) 0.1357(2) 0.0694(10) Uani 1 1 d . .
H29A H 0.7291 0.7650 0.1404 0.083 Uiso 1 1 calc R U
C30 C 0.8114(4) 1.0546(3) 0.18150(19) 0.0576(9) Uani 1 1 d . .
H30A H 0.8657 1.1221 0.2185 0.069 Uiso 1 1 calc R U
C31 C 0.6550(4) 0.8615(5) 0.0727(2) 0.0927(15) Uani 1 1 d . .
H31A H 0.6025 0.7924 0.0363 0.111 Uiso 1 1 calc R U
C32 C 0.7366(4) 1.0767(5) 0.1198(3) 0.0801(14) Uani 1 1 d . .
H32A H 0.7404 1.1580 0.1161 0.096 Uiso 1 1 calc R U
C33 C 0.6561(4) 0.9785(6) 0.0635(3) 0.0860(16) Uani 1 1 d . .
C34 C 0.5695(4) 0.9993(6) -0.0035(3) 0.127(2) Uani 1 1 d . .
H34A H 0.6132 1.0780 -0.0125 0.152 Uiso 1 1 calc R U
H34B H 0.5642 0.9339 -0.0453 0.152 Uiso 1 1 calc R U
C35 C 0.6582(3) 0.9346(3) 0.32530(18) 0.0497(8) Uani 1 1 d . .
H35A H 0.6189 0.8916 0.2770 0.060 Uiso 1 1 calc R U
C36 C 0.8458(4) 1.0285(3) 0.41695(19) 0.0607(9) Uani 1 1 d . .
H36A H 0.9403 1.0522 0.4341 0.073 Uiso 1 1 calc R U
C37 C 0.5740(4) 0.9637(4) 0.3692(2) 0.0681(11) Uani 1 1 d . .
H37A H 0.4799 0.9391 0.3503 0.082 Uiso 1 1 calc R U
C38 C 0.7668(5) 1.0612(4) 0.4641(2) 0.0774(12) Uani 1 1 d . .
H38A H 0.8077 1.1053 0.5121 0.093 Uiso 1 1 calc R U
C39 C 0.6251(4) 1.0276(4) 0.4393(2) 0.0693(12) Uani 1 1 d . .
C40 C 0.5330(5) 1.0582(4) 0.4890(3) 0.0955(16) Uani 1 1 d . .
H40A H 0.4629 1.0907 0.4639 0.115 Uiso 1 1 calc R U
H40B H 0.5860 1.1214 0.5324 0.115 Uiso 1 1 calc R U
H10A H 0.190(4) -0.3042(18) 0.071(2) 0.125(19) Uiso 1 1 d D .

loop_
_atom_site_aniso_label
_atom_site_aniso_U_11
_atom_site_aniso_U_22
_atom_site_aniso_U_33
_atom_site_aniso_U_23
_atom_site_aniso_U_13
_atom_site_aniso_U_12
Ni1 0.02872(18) 0.01952(17) 0.02384(17) 0.00379(13) 0.00094(13) 0.00486(13)
Ni2 0.02709(18) 0.02488(18) 0.0378(2) 0.00933(14) 0.01373(15) 0.00600(14)
O1 0.0334(10) 0.0199(9) 0.0319(9) 0.0048(7) 0.0019(8) 0.0044(7)
O2 0.0725(15) 0.0293(10) 0.0313(11) 0.0092(8) 0.0052(10) 0.0052(10)
O3 0.0275(10) 0.0225(10) 0.0495(11) 0.0029(8) 0.0158(8) 0.0027(8)
O4 0.0377(11) 0.0288(10) 0.0572(13) 0.0004(9) 0.0258(10) 0.0030(9)
O5 0.0334(11) 0.0249(10) 0.0658(14) 0.0065(9) 0.0189(10) -0.0052(8)
O6 0.0444(12) 0.0601(14) 0.0462(12) 0.0039(10) 0.0213(10) 0.0031(10)
O7 0.0291(11) 0.0518(13) 0.0578(13) 0.0126(10) -0.0053(10) 0.0034(9)
O8 0.0379(11) 0.0283(10) 0.0390(11) 0.0109(8) 0.0019(9) 0.0018(8)
O9 0.0344(11) 0.0274(10) 0.0472(11) 0.0077(9) 0.0024(9) -0.0025(8)
O10 0.0583(14) 0.0303(11) 0.0299(11) 0.0053(9) -0.0051(10) 0.0065(10)
O11 0.0328(12) 0.0280(11) 0.0610(14) 0.0039(10) 0.0143(10) 0.0067(9)
O12 0.0425(13) 0.0524(14) 0.0555(15) 0.0184(11) 0.0199(11) 0.0207(11)
N1 0.0359(12) 0.0225(11) 0.0291(11) 0.0027(9) 0.0016(9) 0.0059(9)
N2 0.0383(13) 0.0292(12) 0.0287(11) 0.0086(9) 0.0021(10) 0.0069(10)
N3 0.0399(14) 0.0543(16) 0.0444(14) 0.0259(13) 0.0208(12) 0.0187(12)
N4 0.0393(14) 0.0385(14) 0.0469(15) 0.0159(11) 0.0240(12) 0.0137(11)
C1 0.0224(13) 0.0237(13) 0.0334(14) 0.0064(11) 0.0078(11) 0.0028(10)
C2 0.0262(13) 0.0212(12) 0.0308(13) 0.0075(10) 0.0068(11) 0.0041(10)
C3 0.0268(13) 0.0225(13) 0.0350(14) 0.0060(11) 0.0100(11) 0.0032(11)
C4 0.0298(14) 0.0275(14) 0.0408(15) 0.0110(12) 0.0132(12) 0.0074(12)
C5 0.0370(16) 0.0260(14) 0.0453(16) 0.0020(12) 0.0147(13) 0.0050(12)
C6 0.0377(16) 0.0192(13) 0.0498(17) 0.0024(12) 0.0115(13) 0.0005(12)
C7 0.0257(14) 0.0219(13) 0.0448(16) 0.0112(11) 0.0098(12) -0.0005(11)
C8 0.0300(14) 0.0258(14) 0.0400(15) 0.0095(11) 0.0116(12) 0.0080(11)
C9 0.0255(14) 0.0298(15) 0.0535(18) 0.0119(13) 0.0064(13) -0.0006(12)
C10 0.0193(12) 0.0269(13) 0.0411(15) 0.0109(11) 0.0085(11) 0.0033(10)
C11 0.0292(15) 0.0263(14) 0.0422(16) 0.0041(12) 0.0053(12) 0.0021(11)
C12 0.0267(14) 0.0280(14) 0.0389(15) 0.0135(12) 0.0059(11) 0.0022(11)
C13 0.0255(14) 0.0279(14) 0.0349(15) 0.0069(11) 0.0085(11) 0.0027(11)
C14 0.0434(18) 0.0415(17) 0.0433(17) 0.0148(14) -0.0048(14) -0.0105(14)
C15 0.053(2) 0.067(2) 0.054(2) 0.0357(18) -0.0107(16) -0.0086(17)
C16 0.0460(19) 0.0483(19) 0.069(2) 0.0368(17) -0.0011(17) -0.0038(15)
C17 0.0354(15) 0.0287(15) 0.0451(17) 0.0037(12) -0.0068(13) 0.0069(12)
C18 0.0389(16) 0.0236(14) 0.0495(17) 0.0014(12) -0.0016(13) 0.0097(12)
C19 0.0436(17) 0.0286(15) 0.0466(17) 0.0045(13) -0.0020(13) 0.0155(13)
C20 0.0379(16) 0.0282(15) 0.0544(19) -0.0007(13) -0.0114(14) 0.0039(13)
C21 0.0460(17) 0.0233(14) 0.0370(15) 0.0037(11) 0.0035(13) 0.0088(12)
C22 0.063(2) 0.0248(15) 0.0501(18) 0.0042(13) -0.0021(16) 0.0121(14)
C23 0.0404(17) 0.0482(18) 0.0308(15) 0.0095(13) -0.0007(13) 0.0054(14)
C24 0.0488(19) 0.063(2) 0.0445(18) 0.0223(16) 0.0048(15) 0.0050(16)
C25 0.053(2) 0.060(2) 0.0384(18) 0.0048(15) -0.0124(15) 0.0133(17)
C26 0.071(2) 0.075(2) 0.0394(18) 0.0276(17) 0.0122(17) 0.011(2)
C27 0.076(2) 0.0431(18) 0.0285(15) 0.0111(13) 0.0016(16) 0.0213(17)
C28 0.102(3) 0.062(2) 0.0300(16) 0.0121(16) -0.0036(17) 0.030(2)
C29 0.070(3) 0.075(3) 0.056(2) 0.028(2) 0.000(2) 0.005(2)
C30 0.068(2) 0.068(2) 0.067(2) 0.0383(19) 0.0409(19) 0.0399(19)
C31 0.072(3) 0.133(4) 0.062(3) 0.048(3) -0.007(2) 0.006(3)
C32 0.085(3) 0.122(4) 0.094(3) 0.083(3) 0.060(3) 0.071(3)
C33 0.052(2) 0.174(5) 0.076(3) 0.087(3) 0.037(2) 0.052(3)
C34 0.071(3) 0.273(7) 0.099(3) 0.133(4) 0.042(3) 0.083(4)
C35 0.0421(18) 0.070(2) 0.055(2) 0.0318(17) 0.0262(15) 0.0233(16)
C36 0.058(2) 0.064(2) 0.059(2) 0.0021(18) 0.0289(18) 0.0086(18)
C37 0.058(2) 0.103(3) 0.083(3) 0.057(3) 0.050(2) 0.046(2)
C38 0.108(4) 0.062(2) 0.066(3) 0.0018(19) 0.054(3) 0.013(2)
C39 0.093(3) 0.066(2) 0.092(3) 0.045(2) 0.075(3) 0.044(2)
C40 0.135(4) 0.082(3) 0.133(4) 0.057(3) 0.115(3) 0.062(3)

loop_
_atom_type_symbol
_atom_type_description
_atom_type_scat_dispersion_real
_atom_type_scat_dispersion_imag
_atom_type_scat_source
C C 0.0033 0.0016 'International Tables Vol C Tables 4.2.6.8 and 6.1.1.4'
N N 0.0061 0.0033 'International Tables Vol C Tables 4.2.6.8 and 6.1.1.4'
Ni Ni 0.3393 1.1124 'International Tables Vol C Tables 4.2.6.8 and 6.1.1.4'
O O 0.0106 0.0060 'International Tables Vol C Tables 4.2.6.8 and 6.1.1.4'
H H 0.0000 0.0000 'International Tables Vol C Tables 4.2.6.8 and 6.1.1.4'

loop_
_geom_angle_atom_site_label_1
_geom_angle_atom_site_label_2
_geom_angle_atom_site_label_3
_geom_angle
_geom_angle_site_symmetry_1
_geom_angle_site_symmetry_3
O1 Ni1 N1 178.75(8) . .
O1 Ni1 O10 92.00(7) . .
N1 Ni1 O10 87.79(8) . .
O1 Ni1 N2 88.55(7) . .
N1 Ni1 N2 91.64(8) . .
O10 Ni1 N2 178.82(9) . .
O1 Ni1 O11 83.74(8) . .
N1 Ni1 O11 95.02(8) . .
O10 Ni1 O11 88.79(9) . .
N2 Ni1 O11 90.24(9) . .
O1 Ni1 O12 88.29(8) . .
N1 Ni1 O12 92.93(9) . .
O10 Ni1 O12 88.32(9) . .
N2 Ni1 O12 92.75(9) . .
O11 Ni1 O12 171.43(8) . .
N4 Ni2 O8 94.23(8) . .
N4 Ni2 N3 95.74(9) . .
O8 Ni2 N3 96.00(9) . .
N4 Ni2 O4 99.74(8) . 1_665
O8 Ni2 O4 158.70(7) . 1_665
N3 Ni2 O4 98.49(9) . 1_665
N4 Ni2 O3 162.34(9) . 1_665
O8 Ni2 O3 101.67(7) . 1_665
N3 Ni2 O3 90.23(8) . 1_665
O4 Ni2 O3 62.88(7) 1_665 1_665
N4 Ni2 O9 89.81(8) . .
O8 Ni2 O9 61.77(7) . .
N3 Ni2 O9 157.49(9) . .
O4 Ni2 O9 102.04(7) 1_665 .
O3 Ni2 O9 90.98(7) 1_665 .
N4 Ni2 C4 131.11(9) . 1_665
O8 Ni2 C4 131.57(8) . 1_665
N3 Ni2 C4 95.27(9) . 1_665
O4 Ni2 C4 31.45(7) 1_665 1_665
O3 Ni2 C4 31.42(7) 1_665 1_665
O9 Ni2 C4 97.43(8) . 1_665
N4 Ni2 C13 92.52(8) . .
O8 Ni2 C13 31.02(7) . .
N3 Ni2 C13 126.93(10) . .
O4 Ni2 C13 131.45(8) 1_665 .
O3 Ni2 C13 97.15(7) 1_665 .
O9 Ni2 C13 30.75(7) . .
C4 Ni2 C13 117.29(8) 1_665 .
C1 O1 Ni1 127.35(16) . .
C4 O3 Ni2 86.98(14) . 1_445
C4 O4 Ni2 90.65(15) . 1_445
C7 O5 C9 117.5(2) . .
C13 O8 Ni2 92.40(15) . .
C13 O9 Ni2 85.44(15) . .
Ni1 O10 H10B 107(3) . .
Ni1 O10 H10A 104(3) . .
H10B O10 H10A 107(3) . .
Ni1 O11 H11A 136(2) . .
Ni1 O11 H11B 111.3(19) . .
H11A O11 H11B 109(2) . .
Ni1 O12 H12A 106(3) . .
Ni1 O12 H12B 128(2) . .
H12A O12 H12B 109(3) . .
C17 N1 C18 116.8(2) . .
C17 N1 Ni1 121.93(17) . .
C18 N1 Ni1 121.00(16) . .
C23 N2 C24 116.6(2) . .
C23 N2 Ni1 123.32(19) . .
C24 N2 Ni1 120.00(19) . .
C29 N3 C30 117.2(3) . .
C29 N3 Ni2 119.3(2) . .
C30 N3 Ni2 123.4(2) . .
C35 N4 C36 116.7(3) . .
C35 N4 Ni2 121.0(2) . .
C36 N4 Ni2 122.1(2) . .
O2 C1 O1 126.4(2) . .
O2 C1 C2 117.0(2) . .
O1 C1 C2 116.4(2) . .
C8 C2 C3 119.1(2) . .
C8 C2 C1 116.3(2) . .
C3 C2 C1 124.6(2) . .
C5 C3 C2 118.9(2) . .
C5 C3 C4 118.7(2) . .
C2 C3 C4 122.4(2) . .
O4 C4 O3 119.5(2) . .
O4 C4 C3 119.3(2) . .
O3 C4 C3 121.2(2) . .
O4 C4 Ni2 57.89(13) . 1_445
O3 C4 Ni2 61.59(13) . 1_445
C3 C4 Ni2 176.84(18) . 1_445
C6 C5 C3 121.7(2) . .
C6 C5 H5A 119.2 . .
C3 C5 H5A 119.2 . .
C7 C6 C5 118.6(2) . .
C7 C6 H6A 120.7 . .
C5 C6 H6A 120.7 . .
C6 C7 O5 123.3(2) . .
C6 C7 C8 120.8(2) . .
O5 C7 C8 115.9(2) . .
C7 C8 C2 120.9(2) . .
C7 C8 H8A 119.6 . .
C2 C8 H8A 119.6 . .
C16 C9 C10 122.6(3) . .
C16 C9 O5 119.7(2) . .
C10 C9 O5 117.6(2) . .
C9 C10 C12 117.0(2) . .
C9 C10 C11 118.9(2) . .
C12 C10 C11 124.0(2) . .
O7 C11 O6 126.4(3) . .
O7 C11 C10 117.3(2) . .
O6 C11 C10 116.1(2) . .
C14 C12 C10 120.6(2) . .
C14 C12 C13 118.6(2) . .
C10 C12 C13 120.6(2) . .
O9 C13 O8 120.4(2) . .
O9 C13 C12 120.8(2) . .
O8 C13 C12 118.8(2) . .
O9 C13 Ni2 63.81(13) . .
O8 C13 Ni2 56.58(12) . .
C12 C13 Ni2 175.10(19) . .
C15 C14 C12 120.7(3) . .
C15 C14 H14A 119.7 . .
C12 C14 H14A 119.7 . .
C14 C15 C16 119.4(3) . .
C14 C15 H15A 120.3 . .
C16 C15 H15A 120.3 . .
C9 C16 C15 119.7(3) . .
C9 C16 H16A 120.2 . .
C15 C16 H16A 120.2 . .
N1 C17 C19 123.1(2) . .
N1 C17 H17A 118.5 . .
C19 C17 H17A 118.5 . .
N1 C18 C20 123.0(2) . .
N1 C18 H18A 118.5 . .
C20 C18 H18A 118.5 . .
C21 C19 C17 120.5(2) . .
C21 C19 H19A 119.7 . .
C17 C19 H19A 119.7 . .
C18 C20 C21 120.0(3) . .
C18 C20 H20A 120.0 . .
C21 C20 H20A 120.0 . .
C19 C21 C20 116.6(2) . .
C19 C21 C22 121.9(2) . .
C20 C21 C22 121.5(2) . .
C22 C22 C21 114.6(3) 2_535 .
C22 C22 H22A 108.6 2_535 .
C21 C22 H22A 108.6 . .
C22 C22 H22B 108.6 2_535 .
C21 C22 H22B 108.6 . .
H22A C22 H22B 107.6 . .
N2 C23 C25 123.2(3) . .
N2 C23 H23A 118.4 . .
C25 C23 H23A 118.4 . .
N2 C24 C26 122.9(3) . .
N2 C24 H24A 118.5 . .
C26 C24 H24A 118.5 . .
C27 C25 C23 120.9(3) . .
C27 C25 H25A 119.5 . .
C23 C25 H25A 119.5 . .
C24 C26 C27 120.2(3) . .
C24 C26 H26A 119.9 . .
C27 C26 H26A 119.9 . .
C25 C27 C26 116.0(3) . .
C25 C27 C28 122.7(3) . .
C26 C27 C28 121.2(3) . .
C28 C28 C27 112.6(3) 2_646 .
C28 C28 H28A 109.1 2_646 .
C27 C28 H28A 109.1 . .
C28 C28 H28B 109.1 2_646 .
C27 C28 H28B 109.1 . .
H28A C28 H28B 107.8 . .
N3 C29 C31 123.4(4) . .
N3 C29 H29A 118.3 . .
C31 C29 H29A 118.3 . .
N3 C30 C32 122.2(4) . .
N3 C30 H30A 118.9 . .
C32 C30 H30A 118.9 . .
C33 C31 C29 120.1(4) . .
C33 C31 H31A 119.9 . .
C29 C31 H31A 119.9 . .
C30 C32 C33 120.4(4) . .
C30 C32 H32A 119.8 . .
C33 C32 H32A 119.8 . .
C31 C33 C32 116.7(4) . .
C31 C33 C34 121.5(5) . .
C32 C33 C34 121.7(5) . .
C34 C34 C33 113.0(4) 2_675 .
C34 C34 H34A 109.0 2_675 .
C33 C34 H34A 109.0 . .
C34 C34 H34B 109.0 2_675 .
C33 C34 H34B 109.0 . .
H34A C34 H34B 107.8 . .
N4 C35 C37 123.4(3) . .
N4 C35 H35A 118.3 . .
C37 C35 H35A 118.3 . .
N4 C36 C38 122.9(3) . .
N4 C36 H36A 118.5 . .
C38 C36 H36A 118.5 . .
C39 C37 C35 121.0(4) . .
C39 C37 H37A 119.5 . .
C35 C37 H37A 119.5 . .
C36 C38 C39 119.4(4) . .
C36 C38 H38A 120.3 . .
C39 C38 H38A 120.3 . .
C37 C39 C38 116.6(3) . .
C37 C39 C40 121.6(4) . .
C38 C39 C40 121.8(4) . .
C39 C40 C40 109.8(4) . 2_676
C39 C40 H40A 109.7 . .
C40 C40 H40A 109.7 2_676 .
C39 C40 H40B 109.7 . .
C40 C40 H40B 109.7 2_676 .
H40A C40 H40B 108.2 . .

loop_
_geom_bond_atom_site_label_1
_geom_bond_atom_site_label_2
_geom_bond_distance
_geom_bond_site_symmetry_2
Ni1 O1 2.0540(16) .
Ni1 N1 2.070(2) .
Ni1 O10 2.0789(19) .
Ni1 N2 2.088(2) .
Ni1 O11 2.0921(19) .
Ni1 O12 2.105(2) .
Ni2 N4 2.036(2) .
Ni2 O8 2.0438(17) .
Ni2 N3 2.048(2) .
Ni2 O4 2.0550(18) 1_665
Ni2 O3 2.1368(16) 1_665
Ni2 O9 2.2023(18) .
Ni2 C4 2.426(3) 1_665
Ni2 C13 2.447(3) .
O1 C1 1.265(3) .
O2 C1 1.239(3) .
O3 C4 1.266(3) .
O3 Ni2 2.1368(16) 1_445
O4 C4 1.266(3) .
O4 Ni2 2.0550(18) 1_445
O5 C7 1.380(3) .
O5 C9 1.400(3) .
O6 C11 1.250(3) .
O7 C11 1.239(3) .
O8 C13 1.262(3) .
O9 C13 1.255(3) .
O10 H10B 0.843(18) .
O10 H10A 0.845(18) .
O11 H11A 0.839(17) .
O11 H11B 0.826(16) .
O12 H12A 0.823(18) .
O12 H12B 0.830(17) .
N1 C17 1.335(3) .
N1 C18 1.338(3) .
N2 C23 1.328(3) .
N2 C24 1.332(4) .
N3 C29 1.324(4) .
N3 C30 1.338(4) .
N4 C35 1.323(4) .
N4 C36 1.331(4) .
C1 C2 1.505(3) .
C2 C8 1.382(3) .
C2 C3 1.401(3) .
C3 C5 1.390(3) .
C3 C4 1.491(3) .
C4 Ni2 2.426(3) 1_445
C5 C6 1.383(4) .
C5 H5A 0.9300 .
C6 C7 1.377(4) .
C6 H6A 0.9300 .
C7 C8 1.380(3) .
C8 H8A 0.9300 .
C9 C16 1.369(4) .
C9 C10 1.392(3) .
C10 C12 1.401(3) .
C10 C11 1.519(4) .
C12 C14 1.385(4) .
C12 C13 1.492(3) .
C14 C15 1.382(4) .
C14 H14A 0.9300 .
C15 C16 1.384(4) .
C15 H15A 0.9300 .
C16 H16A 0.9300 .
C17 C19 1.373(4) .
C17 H17A 0.9300 .
C18 C20 1.374(4) .
C18 H18A 0.9300 .
C19 C21 1.369(4) .
C19 H19A 0.9300 .
C20 C21 1.389(4) .
C20 H20A 0.9300 .
C21 C22 1.505(4) .
C22 C22 1.478(5) 2_535
C22 H22A 0.9700 .
C22 H22B 0.9700 .
C23 C25 1.373(4) .
C23 H23A 0.9300 .
C24 C26 1.378(4) .
C24 H24A 0.9300 .
C25 C27 1.362(4) .
C25 H25A 0.9300 .
C26 C27 1.386(5) .
C26 H26A 0.9300 .
C27 C28 1.506(4) .
C28 C28 1.500(6) 2_646
C28 H28A 0.9700 .
C28 H28B 0.9700 .
C29 C31 1.378(5) .
C29 H29A 0.9300 .
C30 C32 1.380(5) .
C30 H30A 0.9300 .
C31 C33 1.366(6) .
C31 H31A 0.9300 .
C32 C33 1.382(6) .
C32 H32A 0.9300 .
C33 C34 1.508(5) .
C34 C34 1.468(7) 2_675
C34 H34A 0.9700 .
C34 H34B 0.9700 .
C35 C37 1.367(4) .
C35 H35A 0.9300 .
C36 C38 1.380(5) .
C36 H36A 0.9300 .
C37 C39 1.348(5) .
C37 H37A 0.9300 .
C38 C39 1.393(6) .
C38 H38A 0.9300 .
C39 C40 1.514(4) .
C40 C40 1.518(7) 2_676
C40 H40A 0.9700 .
C40 H40B 0.9700 .

loop_
_geom_torsion_atom_site_label_1
_geom_torsion_atom_site_label_2
_geom_torsion_atom_site_label_3
_geom_torsion_atom_site_label_4
_geom_torsion
_geom_torsion_site_symmetry_1
_geom_torsion_site_symmetry_4
Ni1 O1 C1 O2 -10.3(4) . .
Ni1 O1 C1 C2 173.66(15) . .
O2 C1 C2 C8 -75.5(3) . .
O1 C1 C2 C8 100.9(3) . .
O2 C1 C2 C3 104.2(3) . .
O1 C1 C2 C3 -79.4(3) . .
C8 C2 C3 C5 0.7(4) . .
C1 C2 C3 C5 -179.0(2) . .
C8 C2 C3 C4 178.2(2) . .
C1 C2 C3 C4 -1.5(4) . .
Ni2 O4 C4 O3 0.6(2) 1_445 .
Ni2 O4 C4 C3 178.4(2) 1_445 .
Ni2 O3 C4 O4 -0.5(2) 1_445 .
Ni2 O3 C4 C3 -178.4(2) 1_445 .
C5 C3 C4 O4 -3.1(4) . .
C2 C3 C4 O4 179.4(2) . .
C5 C3 C4 O3 174.7(2) . .
C2 C3 C4 O3 -2.8(4) . .
C2 C3 C5 C6 -1.3(4) . .
C4 C3 C5 C6 -178.9(2) . .
C3 C5 C6 C7 0.2(4) . .
C5 C6 C7 O5 179.8(2) . .
C5 C6 C7 C8 1.6(4) . .
C9 O5 C7 C6 22.0(4) . .
C9 O5 C7 C8 -159.8(2) . .
C6 C7 C8 C2 -2.2(4) . .
O5 C7 C8 C2 179.5(2) . .
C3 C2 C8 C7 1.0(4) . .
C1 C2 C8 C7 -179.3(2) . .
C7 O5 C9 C16 63.3(3) . .
C7 O5 C9 C10 -119.7(3) . .
C16 C9 C10 C12 -0.8(4) . .
O5 C9 C10 C12 -177.7(2) . .
C16 C9 C10 C11 176.4(3) . .
O5 C9 C10 C11 -0.6(3) . .
C9 C10 C11 O7 70.7(3) . .
C12 C10 C11 O7 -112.3(3) . .
C9 C10 C11 O6 -105.5(3) . .
C12 C10 C11 O6 71.5(3) . .
C9 C10 C12 C14 0.7(4) . .
C11 C10 C12 C14 -176.3(2) . .
C9 C10 C12 C13 -174.9(2) . .
C11 C10 C12 C13 8.1(4) . .
Ni2 O9 C13 O8 -0.6(2) . .
Ni2 O9 C13 C12 -178.1(2) . .
Ni2 O8 C13 O9 0.6(2) . .
Ni2 O8 C13 C12 178.2(2) . .
C14 C12 C13 O9 20.3(4) . .
C10 C12 C13 O9 -164.0(2) . .
C14 C12 C13 O8 -157.3(3) . .
C10 C12 C13 O8 18.4(4) . .
C10 C12 C14 C15 -0.7(4) . .
C13 C12 C14 C15 175.0(3) . .
C12 C14 C15 C16 0.6(5) . .
C10 C9 C16 C15 0.8(5) . .
O5 C9 C16 C15 177.7(3) . .
C14 C15 C16 C9 -0.7(5) . .
C18 N1 C17 C19 -0.5(4) . .
Ni1 N1 C17 C19 -174.8(2) . .
C17 N1 C18 C20 -0.2(4) . .
Ni1 N1 C18 C20 174.2(2) . .
N1 C17 C19 C21 -0.2(5) . .
N1 C18 C20 C21 1.4(5) . .
C17 C19 C21 C20 1.3(4) . .
C17 C19 C21 C22 -178.6(3) . .
C18 C20 C21 C19 -1.9(5) . .
C18 C20 C21 C22 178.0(3) . .
C19 C21 C22 C22 -129.0(4) . 2_535
C20 C21 C22 C22 51.0(5) . 2_535
C24 N2 C23 C25 -2.1(4) . .
Ni1 N2 C23 C25 174.8(2) . .
C23 N2 C24 C26 1.7(5) . .
Ni1 N2 C24 C26 -175.3(3) . .
N2 C23 C25 C27 0.1(5) . .
N2 C24 C26 C27 0.6(5) . .
C23 C25 C27 C26 2.3(5) . .
C23 C25 C27 C28 179.0(3) . .
C24 C26 C27 C25 -2.5(5) . .
C24 C26 C27 C28 -179.4(3) . .
C25 C27 C28 C28 -98.8(5) . 2_646
C26 C27 C28 C28 77.9(5) . 2_646
C30 N3 C29 C31 -0.7(5) . .
Ni2 N3 C29 C31 177.3(3) . .
C29 N3 C30 C32 1.0(4) . .
Ni2 N3 C30 C32 -176.9(2) . .
N3 C29 C31 C33 0.2(6) . .
N3 C30 C32 C33 -0.8(5) . .
C29 C31 C33 C32 0.1(6) . .
C29 C31 C33 C34 -177.6(4) . .
C30 C32 C33 C31 0.2(6) . .
C30 C32 C33 C34 177.9(3) . .
C31 C33 C34 C34 86.4(8) . 2_675
C32 C33 C34 C34 -91.2(8) . 2_675
C36 N4 C35 C37 -1.4(4) . .
Ni2 N4 C35 C37 173.7(2) . .
C35 N4 C36 C38 1.2(5) . .
Ni2 N4 C36 C38 -173.8(3) . .
N4 C35 C37 C39 1.0(5) . .
N4 C36 C38 C39 -0.6(6) . .
C35 C37 C39 C38 -0.2(5) . .
C35 C37 C39 C40 -178.7(3) . .
C36 C38 C39 C37 0.1(5) . .
C36 C38 C39 C40 178.5(3) . .
C37 C39 C40 C40 74.0(6) . 2_676
C38 C39 C40 C40 -104.4(6) . 2_676
